data_2108072
loop_
_publ_author_name
'Hathwar, Venkatesha R.'
'Stingaciu, Marian'
'Richter, Bo'
'Overgaard, Jacob'
'Iversen, Bo B.'

_publ_section_title
;
 Variable-temperature structural studies on valence tautomerism in cobalt
 bis(dioxolene) molecular complexes
;
_journal_issue 2
_journal_name_full 'Acta Crystallographica Section B'
_journal_page_first 304
_journal_page_last 312
_journal_paper_doi 10.1107/S2052520616019235
_journal_volume 73
_journal_year 2017
_chemical_formula_sum 'C38 H46 Br4 Co N2 O4'
_chemical_formula_weight 973.34
_chemical_name_systematic
;
 ?
;
_space_group_crystal_system triclinic
_space_group_IT_number 2
_space_group_name_Hall '-P 1'
_space_group_name_H-M_alt 'P -1'
_symmetry_space_group_name_Hall '-P 1'
_symmetry_space_group_name_H-M 'P -1'
_atom_sites_solution_hydrogens geom
_audit_creation_method SHELXL-2014
_cell_angle_alpha 85.328(6)
_cell_angle_beta 87.483(6)
_cell_angle_gamma 62.462(5)
_cell_formula_units_Z 1
_cell_length_a 9.0080(18)
_cell_length_b 10.899(2)
_cell_length_c 11.769(2)
_cell_measurement_reflns_used 10682
_cell_measurement_temperature 296(2)
_cell_measurement_theta_max 20.8
_cell_measurement_theta_min 1.66
_cell_volume 1021.1(3)
_computing_structure_refinement 'SHELXL-2014 (Sheldrick, 2014)'
_diffrn_ambient_temperature 296(2)
_diffrn_measured_fraction_theta_full 0.996
_diffrn_measured_fraction_theta_max 0.989
_diffrn_measurement_device_type 'Bruker Kappa APEX II CCD detector'
_diffrn_measurement_method '\f and \w scans'
_diffrn_radiation_monochromator mirror
_diffrn_radiation_type AgK\a
_diffrn_radiation_wavelength 0.56085
_diffrn_reflns_av_R_equivalents 0.0507
_diffrn_reflns_limit_h_max 9
_diffrn_reflns_limit_h_min -11
_diffrn_reflns_limit_k_max 13
_diffrn_reflns_limit_k_min -13
_diffrn_reflns_limit_l_max 14
_diffrn_reflns_limit_l_min -14
_diffrn_reflns_number 10682
_diffrn_reflns_theta_full 19.665
_diffrn_reflns_theta_max 20.860
_diffrn_reflns_theta_min 1.667
_exptl_absorpt_coefficient_mu 2.338
_exptl_absorpt_correction_T_max 0.735
_exptl_absorpt_correction_T_min 0.652
_exptl_absorpt_correction_type multi-scan
_exptl_absorpt_process_details 'Bruker AXS, 2008'
_exptl_crystal_colour blue
_exptl_crystal_density_diffrn 1.583
_exptl_crystal_description block
_exptl_crystal_F_000 487
_exptl_crystal_size_max 0.200
_exptl_crystal_size_mid 0.170
_exptl_crystal_size_min 0.140
_refine_diff_density_max 1.385
_refine_diff_density_min -0.657
_refine_ls_extinction_method none
_refine_ls_goodness_of_fit_ref 0.987
_refine_ls_hydrogen_treatment constr
_refine_ls_matrix_type full
_refine_ls_number_parameters 229
_refine_ls_number_reflns 4343
_refine_ls_number_restraints 0
_refine_ls_restrained_S_all 0.987
_refine_ls_R_factor_all 0.1138
_refine_ls_R_factor_gt 0.0606
_refine_ls_shift/su_max 0.001
_refine_ls_shift/su_mean 0.000
_refine_ls_structure_factor_coef Fsqd
_refine_ls_weighting_details 'w=1/[\s^2^(Fo^2^)+(0.0942P)^2^] where P=(Fo^2^+2Fc^2^)/3'
_refine_ls_weighting_scheme calc
_refine_ls_wR_factor_gt 0.1463
_refine_ls_wR_factor_ref 0.1746
_reflns_number_gt 2492
_reflns_number_total 4343
_reflns_threshold_expression 'I > 2\s(I)'
_cod_data_source_file ps5056sup1.cif
_cod_data_source_block 1_296K
_cod_original_cell_volume 1021.2(4)
_cod_database_code 2108072
_shelx_space_group_comment
;
The symmetry employed for this shelxl refinement is uniquely defined
by the following loop, which should always be used as a source of
symmetry information in preference to the above space-group names.
They are only intended as comments.
;
_shelxl_version_number 201.4

loop_
_space_group_symop_operation_xyz
'x, y, z'
'-x, -y, -z'

loop_
_atom_site_type_symbol
_atom_site_label
_atom_site_fract_x
_atom_site_fract_y
_atom_site_fract_z
_atom_site_U_iso_or_equiv
_atom_site_adp_type
_atom_site_calc_flag
_atom_site_occupancy
Br Br1 1.50267(9) 0.45148(7) 0.67736(8) 0.0944(3) Uani d 1
Br Br2 0.82897(9) 0.55237(7) 0.65176(6) 0.0759(3) Uani d 1
C C1 1.0602(6) 0.8855(5) 0.2902(4) 0.0355(11) Uani d 1
C C2 0.8827(6) 0.9267(5) 0.3128(4) 0.0355(11) Uani d 1
C C3 0.7891(6) 0.8951(5) 0.2356(4) 0.0414(12) Uani d 1
C C4 0.8722(7) 0.8294(5) 0.1395(4) 0.0469(13) Uani d 1
H H4 0.8125 0.8085 0.0886 0.056 Uiso calc 1
C C5 1.0435(7) 0.7917(5) 0.1136(4) 0.0434(12) Uani d 1
C C6 1.1348(6) 0.8186(5) 0.1893(4) 0.0430(12) Uani d 1
H H6 1.2472 0.7926 0.1742 0.052 Uiso calc 1
C C7 0.6013(6) 0.9399(6) 0.2555(5) 0.0480(13) Uani d 1
C C8 0.5731(7) 0.8815(6) 0.3715(5) 0.0576(15) Uani d 1
H H8A 0.5986 0.9248 0.4304 0.086 Uiso calc 1
H H8B 0.6447 0.7833 0.3789 0.086 Uiso calc 1
H H8C 0.4583 0.8996 0.3786 0.086 Uiso calc 1
C C9 0.5058(8) 1.0996(7) 0.2505(7) 0.077(2) Uani d 1
H H9A 0.3890 1.1286 0.2653 0.116 Uiso calc 1
H H9B 0.5194 1.1366 0.1761 0.116 Uiso calc 1
H H9C 0.5494 1.1330 0.3068 0.116 Uiso calc 1
C C10 0.5271(8) 0.8897(8) 0.1647(6) 0.075(2) Uani d 1
H H10A 0.4121 0.9151 0.1831 0.112 Uiso calc 1
H H10B 0.5893 0.7907 0.1633 0.112 Uiso calc 1
H H10C 0.5338 0.9320 0.0912 0.112 Uiso calc 1
C C11 1.1192(8) 0.7230(6) 0.0014(5) 0.0529(14) Uani d 1
C C12 1.0031(13) 0.7940(11) -0.0956(7) 0.142(5) Uani d 1
H H12A 0.9232 0.7589 -0.0971 0.213 Uiso calc 1
H H12B 1.0657 0.7770 -0.1657 0.213 Uiso calc 1
H H12C 0.9454 0.8919 -0.0866 0.213 Uiso calc 1
C C13 1.2802(15) 0.7294(15) -0.0287(9) 0.168(6) Uani d 1
H H13A 1.2595 0.8244 -0.0344 0.252 Uiso calc 1
H H13B 1.3219 0.6897 -0.1004 0.252 Uiso calc 1
H H13C 1.3615 0.6784 0.0296 0.252 Uiso calc 1
C C14 1.1621(15) 0.5735(8) 0.0154(8) 0.145(5) Uani d 1
H H14A 1.2432 0.5286 0.0749 0.218 Uiso calc 1
H H14B 1.2079 0.5311 -0.0548 0.218 Uiso calc 1
H H14C 1.0630 0.5643 0.0351 0.218 Uiso calc 1
C C15 0.9562(7) 0.7440(6) 0.5903(4) 0.0477(13) Uani d 1
H H15 0.8448 0.8040 0.5732 0.057 Uiso calc 1
C C16 0.9977(7) 0.6105(6) 0.6331(4) 0.0483(13) Uani d 1
C C17 1.1591(7) 0.5217(6) 0.6614(5) 0.0527(14) Uani d 1
H H17 1.1892 0.4320 0.6921 0.063 Uiso calc 1
C C18 1.2762(7) 0.5693(5) 0.6432(5) 0.0535(14) Uani d 1
C C19 1.2285(6) 0.7030(5) 0.5982(5) 0.0481(13) Uani d 1
H H19 1.3093 0.7331 0.5853 0.058 Uiso calc 1
Co Co1 1.0000 1.0000 0.5000 0.0360(3) Uani d 1
N N1 1.0689(5) 0.7905(4) 0.5727(3) 0.0427(10) Uani d 1
O O1 1.1410(4) 0.9138(4) 0.3607(3) 0.0434(8) Uani d 1
O O2 0.8204(4) 0.9904(3) 0.4035(3) 0.0393(8) Uani d 1

loop_
_atom_site_aniso_label
_atom_site_aniso_U_11
_atom_site_aniso_U_22
_atom_site_aniso_U_33
_atom_site_aniso_U_12
_atom_site_aniso_U_13
_atom_site_aniso_U_23
Br1 0.0469(4) 0.0627(5) 0.1601(8) -0.0181(3) -0.0142(4) 0.0275(4)
Br2 0.0666(5) 0.0808(5) 0.0955(6) -0.0494(4) 0.0126(4) 0.0040(4)
C1 0.036(3) 0.037(3) 0.038(3) -0.020(2) 0.004(2) -0.001(2)
C2 0.038(3) 0.037(3) 0.033(3) -0.018(2) 0.004(2) -0.002(2)
C3 0.037(3) 0.043(3) 0.045(3) -0.020(2) 0.000(2) 0.001(2)
C4 0.051(3) 0.059(4) 0.043(3) -0.035(3) -0.002(3) -0.010(3)
C5 0.047(3) 0.041(3) 0.045(3) -0.022(2) 0.006(2) -0.009(2)
C6 0.036(3) 0.045(3) 0.046(3) -0.018(2) 0.009(2) -0.005(2)
C7 0.033(3) 0.060(4) 0.055(3) -0.026(3) -0.002(3) 0.002(3)
C8 0.048(3) 0.069(4) 0.065(4) -0.035(3) 0.009(3) -0.012(3)
C9 0.043(4) 0.069(4) 0.117(6) -0.025(3) 0.000(4) 0.004(4)
C10 0.057(4) 0.123(6) 0.067(4) -0.060(4) -0.009(3) -0.001(4)
C11 0.063(4) 0.058(4) 0.038(3) -0.027(3) 0.013(3) -0.015(3)
C12 0.146(9) 0.156(9) 0.048(5) -0.002(7) -0.004(5) -0.028(5)
C13 0.177(11) 0.286(15) 0.115(8) -0.162(11) 0.109(8) -0.126(9)
C14 0.252(14) 0.063(5) 0.099(7) -0.053(7) 0.056(8) -0.039(5)
C15 0.040(3) 0.055(4) 0.044(3) -0.020(3) 0.001(2) 0.002(3)
C16 0.049(3) 0.057(4) 0.043(3) -0.029(3) 0.004(3) 0.001(3)
C17 0.053(4) 0.045(3) 0.057(4) -0.021(3) 0.007(3) -0.005(3)
C18 0.039(3) 0.041(3) 0.071(4) -0.011(2) 0.000(3) -0.005(3)
C19 0.043(3) 0.048(3) 0.057(4) -0.024(3) 0.002(3) -0.003(3)
Co1 0.0342(5) 0.0392(6) 0.0371(5) -0.0187(4) 0.0033(4) -0.0062(4)
N1 0.042(2) 0.044(3) 0.043(2) -0.021(2) 0.0044(19) 0.0002(19)
O1 0.0321(18) 0.058(2) 0.046(2) -0.0253(17) 0.0047(16) -0.0098(17)
O2 0.0303(17) 0.047(2) 0.044(2) -0.0204(15) 0.0074(15) -0.0079(16)

loop_
_atom_type_symbol
_atom_type_description
_atom_type_scat_dispersion_real
_atom_type_scat_dispersion_imag
_atom_type_scat_source
Br Br 0.1811 1.6452 'International Tables Vol C Tables 4.2.6.8 and 6.1.1.4'
C C 0.0015 0.0009 'International Tables Vol C Tables 4.2.6.8 and 6.1.1.4'
Co Co 0.3050 0.6296 'International Tables Vol C Tables 4.2.6.8 and 6.1.1.4'
N N 0.0030 0.0019 'International Tables Vol C Tables 4.2.6.8 and 6.1.1.4'
O O 0.0056 0.0036 'International Tables Vol C Tables 4.2.6.8 and 6.1.1.4'
H H 0.0000 0.0000 'International Tables Vol C Tables 4.2.6.8 and 6.1.1.4'

loop_
_geom_angle_atom_site_label_1
_geom_angle_atom_site_label_2
_geom_angle_atom_site_label_3
_geom_angle_site_symmetry_1
_geom_angle_site_symmetry_3
_geom_angle
O1 C1 C6 . . 122.3(4)
O1 C1 C2 . . 118.6(4)
C6 C1 C2 . . 119.0(4)
O2 C2 C3 . . 123.7(4)
O2 C2 C1 . . 116.4(4)
C3 C2 C1 . . 119.9(4)
C4 C3 C2 . . 117.1(5)
C4 C3 C7 . . 121.7(5)
C2 C3 C7 . . 121.2(4)
C3 C4 C5 . . 124.2(5)
C3 C4 H4 . . 117.9
C5 C4 H4 . . 117.9
C6 C5 C4 . . 118.7(5)
C6 C5 C11 . . 122.4(5)
C4 C5 C11 . . 118.9(5)
C5 C6 C1 . . 121.0(5)
C5 C6 H6 . . 119.5
C1 C6 H6 . . 119.5
C8 C7 C9 . . 109.3(5)
C8 C7 C3 . . 110.4(4)
C9 C7 C3 . . 108.8(4)
C8 C7 C10 . . 107.7(5)
C9 C7 C10 . . 108.1(5)
C3 C7 C10 . . 112.5(5)
C7 C8 H8A . . 109.5
C7 C8 H8B . . 109.5
H8A C8 H8B . . 109.5
C7 C8 H8C . . 109.5
H8A C8 H8C . . 109.5
H8B C8 H8C . . 109.5
C7 C9 H9A . . 109.5
C7 C9 H9B . . 109.5
H9A C9 H9B . . 109.5
C7 C9 H9C . . 109.5
H9A C9 H9C . . 109.5
H9B C9 H9C . . 109.5
C7 C10 H10A . . 109.5
C7 C10 H10B . . 109.5
H10A C10 H10B . . 109.5
C7 C10 H10C . . 109.5
H10A C10 H10C . . 109.5
H10B C10 H10C . . 109.5
C12 C11 C14 . . 111.0(7)
C12 C11 C13 . . 107.1(8)
C14 C11 C13 . . 106.6(7)
C12 C11 C5 . . 111.3(5)
C14 C11 C5 . . 109.5(5)
C13 C11 C5 . . 111.2(5)
C11 C12 H12A . . 109.5
C11 C12 H12B . . 109.5
H12A C12 H12B . . 109.5
C11 C12 H12C . . 109.5
H12A C12 H12C . . 109.5
H12B C12 H12C . . 109.5
C11 C13 H13A . . 109.5
C11 C13 H13B . . 109.5
H13A C13 H13B . . 109.5
C11 C13 H13C . . 109.5
H13A C13 H13C . . 109.5
H13B C13 H13C . . 109.5
C11 C14 H14A . . 109.5
C11 C14 H14B . . 109.5
H14A C14 H14B . . 109.5
C11 C14 H14C . . 109.5
H14A C14 H14C . . 109.5
H14B C14 H14C . . 109.5
N1 C15 C16 . . 122.7(5)
N1 C15 H15 . . 118.6
C16 C15 H15 . . 118.6
C17 C16 C15 . . 119.8(5)
C17 C16 Br2 . . 120.5(4)
C15 C16 Br2 . . 119.7(4)
C16 C17 C18 . . 117.6(5)
C16 C17 H17 . . 121.2
C18 C17 H17 . . 121.2
C17 C18 C19 . . 120.2(5)
C17 C18 Br1 . . 120.2(4)
C19 C18 Br1 . . 119.7(4)
N1 C19 C18 . . 121.8(5)
N1 C19 H19 . . 119.1
C18 C19 H19 . . 119.1
O1 Co1 O1 2_776 . 180.00(11)
O1 Co1 O2 2_776 2_776 80.40(12)
O1 Co1 O2 . 2_776 99.60(13)
O1 Co1 O2 2_776 . 99.60(13)
O1 Co1 O2 . . 80.40(12)
O2 Co1 O2 2_776 . 180.0
O1 Co1 N1 2_776 . 92.11(15)
O1 Co1 N1 . . 87.89(15)
O2 Co1 N1 2_776 . 90.67(14)
O2 Co1 N1 . . 89.33(14)
O1 Co1 N1 2_776 2_776 87.89(15)
O1 Co1 N1 . 2_776 92.11(15)
O2 Co1 N1 2_776 2_776 89.33(14)
O2 Co1 N1 . 2_776 90.67(14)
N1 Co1 N1 . 2_776 180.0
C15 N1 C19 . . 117.8(5)
C15 N1 Co1 . . 121.7(4)
C19 N1 Co1 . . 120.4(4)
C1 O1 Co1 . . 112.1(3)
C2 O2 Co1 . . 112.0(3)

loop_
_geom_bond_atom_site_label_1
_geom_bond_atom_site_label_2
_geom_bond_site_symmetry_2
_geom_bond_distance
Br1 C18 . 1.881(5)
Br2 C16 . 1.897(6)
C1 O1 . 1.271(5)
C1 C6 . 1.417(7)
C1 C2 . 1.466(7)
C2 O2 . 1.283(5)
C2 C3 . 1.429(7)
C3 C4 . 1.383(7)
C3 C7 . 1.541(7)
C4 C5 . 1.427(7)
C4 H4 . 0.9300
C5 C6 . 1.374(7)
C5 C11 . 1.543(7)
C6 H6 . 0.9300
C7 C8 . 1.520(8)
C7 C9 . 1.541(8)
C7 C10 . 1.545(8)
C8 H8A . 0.9600
C8 H8B . 0.9600
C8 H8C . 0.9600
C9 H9A . 0.9600
C9 H9B . 0.9600
C9 H9C . 0.9600
C10 H10A . 0.9600
C10 H10B . 0.9600
C10 H10C . 0.9600
C11 C12 . 1.485(10)
C11 C14 . 1.487(9)
C11 C13 . 1.509(11)
C12 H12A . 0.9600
C12 H12B . 0.9600
C12 H12C . 0.9600
C13 H13A . 0.9600
C13 H13B . 0.9600
C13 H13C . 0.9600
C14 H14A . 0.9600
C14 H14B . 0.9600
C14 H14C . 0.9600
C15 N1 . 1.331(6)
C15 C16 . 1.379(7)
C15 H15 . 0.9300
C16 C17 . 1.360(7)
C17 C18 . 1.377(8)
C17 H17 . 0.9300
C18 C19 . 1.380(8)
C19 N1 . 1.338(6)
C19 H19 . 0.9300
Co1 O1 2_776 2.036(3)
Co1 O1 . 2.036(3)
Co1 O2 2_776 2.062(3)
Co1 O2 . 2.062(3)
Co1 N1 . 2.179(4)
Co1 N1 2_776 2.179(4)

loop_
_geom_torsion_atom_site_label_1
_geom_torsion_atom_site_label_2
_geom_torsion_atom_site_label_3
_geom_torsion_atom_site_label_4
_geom_torsion
O1 C1 C2 O2 0.5(6)
C6 C1 C2 O2 -178.0(4)
O1 C1 C2 C3 -179.4(4)
C6 C1 C2 C3 2.1(7)
O2 C2 C3 C4 178.1(5)
C1 C2 C3 C4 -1.9(7)
O2 C2 C3 C7 1.5(7)
C1 C2 C3 C7 -178.6(4)
C2 C3 C4 C5 0.1(8)
C7 C3 C4 C5 176.8(5)
C3 C4 C5 C6 1.6(8)
C3 C4 C5 C11 -178.0(5)
C4 C5 C6 C1 -1.4(7)
C11 C5 C6 C1 178.2(5)
O1 C1 C6 C5 -178.8(5)
C2 C1 C6 C5 -0.3(7)
C4 C3 C7 C8 126.3(5)
C2 C3 C7 C8 -57.2(6)
C4 C3 C7 C9 -113.8(6)
C2 C3 C7 C9 62.7(6)
C4 C3 C7 C10 6.0(7)
C2 C3 C7 C10 -177.5(5)
C6 C5 C11 C12 -135.9(8)
C4 C5 C11 C12 43.7(9)
C6 C5 C11 C14 100.9(7)
C4 C5 C11 C14 -79.4(8)
C6 C5 C11 C13 -16.6(9)
C4 C5 C11 C13 163.0(8)
N1 C15 C16 C17 1.6(8)
N1 C15 C16 Br2 -178.4(4)
C15 C16 C17 C18 -1.6(8)
Br2 C16 C17 C18 178.4(4)
C16 C17 C18 C19 0.4(8)
C16 C17 C18 Br1 -178.7(4)
C17 C18 C19 N1 1.0(9)
Br1 C18 C19 N1 -179.9(4)
C16 C15 N1 C19 -0.2(7)
C16 C15 N1 Co1 178.0(4)
C18 C19 N1 C15 -1.1(7)
C18 C19 N1 Co1 -179.3(4)
C6 C1 O1 Co1 -176.9(4)
C2 C1 O1 Co1 4.7(5)
C3 C2 O2 Co1 174.6(4)
C1 C2 O2 Co1 -5.3(5)

_cod_database_fobs_code 2108072
